data_7020929
loop_
_publ_author_name
'\<St\<epni\<cka, Petr'
'C\'isa\<rov\'a, Ivana'

_publ_section_title
;
 Selective borane reduction of phosphinoferrocene carbaldehydes to
 phosphinoalcohol--borane adducts. The coordination behaviour of
 1-(diphenylphosphino)- 1&#x2032;-(methoxymethyl)ferrocene, a new
 ferrocene O,P-hybrid donor prepared from such an adduct
;
_journal_issue 10
_journal_name_full 'Dalton Transactions'
_journal_page_first 3373
_journal_paper_doi 10.1039/c2dt32511j
_journal_volume 42
_journal_year 2013
_chemical_formula_moiety 'C23 H31 Fe O P'
_chemical_formula_sum 'C23 H31 Fe O P'
_chemical_formula_weight 410.30
_chemical_name_systematic
;
?
;
_space_group_IT_number 19
_symmetry_cell_setting orthorhombic
_symmetry_space_group_name_Hall 'P 2ac 2ab'
_symmetry_space_group_name_H-M 'P 21 21 21'
_atom_sites_solution_hydrogens geom
_atom_sites_solution_primary direct
_atom_sites_solution_secondary difmap
_audit_creation_method SHELXL-97
_cell_angle_alpha 90.00
_cell_angle_beta 90.00
_cell_angle_gamma 90.00
_cell_formula_units_Z 4
_cell_length_a 6.4488(3)
_cell_length_b 7.7891(4)
_cell_length_c 39.978(2)
_cell_measurement_reflns_used 2569
_cell_measurement_temperature 150(2)
_cell_measurement_theta_max 27.48
_cell_measurement_theta_min 1.00
_cell_volume 2008.11(17)
_computing_cell_refinement 'HKL Scalepack (Otwinowski & Minor, 1997)'
_computing_data_collection 'Collect (Nonius BV, 1997-2000)'
_computing_data_reduction 'HKL Denzo and Scalepack (Otwinowski & Minor, 1997)'
_computing_molecular_graphics 'PLATON (Spek, 2001)'
_computing_publication_material 'PLATON (Spek, 2001)'
_computing_structure_refinement 'SHELXL-97 (Sheldrick, 1997)'
_computing_structure_solution 'SIR97 (Altomare et al., 1994)'
_diffrn_ambient_temperature 150(2)
_diffrn_detector_area_resol_mean 9.091
_diffrn_measured_fraction_theta_full 0.992
_diffrn_measured_fraction_theta_max 0.992
_diffrn_measurement_device_type KappaCCD
_diffrn_measurement_method '\w and \p scans to fill the Ewald sphere'
_diffrn_radiation_monochromator 'horizontally mounted graphite crystal'
_diffrn_radiation_source 'fine-focus sealed tube'
_diffrn_radiation_type MoK\a
_diffrn_radiation_wavelength 0.71073
_diffrn_reflns_av_R_equivalents 0.065
_diffrn_reflns_av_sigmaI/netI 0.0773
_diffrn_reflns_limit_h_max 8
_diffrn_reflns_limit_h_min -8
_diffrn_reflns_limit_k_max 10
_diffrn_reflns_limit_k_min -10
_diffrn_reflns_limit_l_max 51
_diffrn_reflns_limit_l_min -51
_diffrn_reflns_number 12140
_diffrn_reflns_theta_full 27.48
_diffrn_reflns_theta_max 27.48
_diffrn_reflns_theta_min 2.04
_diffrn_standards_number 0
_exptl_absorpt_coefficient_mu 0.840
_exptl_absorpt_correction_type none
_exptl_crystal_colour red
_exptl_crystal_density_diffrn 1.357
_exptl_crystal_density_method 'not measured'
_exptl_crystal_description prism
_exptl_crystal_F_000 872
_exptl_crystal_size_max 0.30
_exptl_crystal_size_mid 0.25
_exptl_crystal_size_min 0.25
_refine_diff_density_max 0.358
_refine_diff_density_min -0.671
_refine_diff_density_rms 0.074
_refine_ls_abs_structure_details 'Flack H D (1983), Acta Cryst. A39, 876-881'
_refine_ls_abs_structure_Flack 0.0(5)
_refine_ls_extinction_method none
_refine_ls_goodness_of_fit_ref 1.005
_refine_ls_hydrogen_treatment constr
_refine_ls_matrix_type full
_refine_ls_number_parameters 236
_refine_ls_number_reflns 4545
_refine_ls_number_restraints 0
_refine_ls_restrained_S_all 1.005
_refine_ls_R_factor_all 0.0788
_refine_ls_R_factor_gt 0.0446
_refine_ls_shift/su_max 0.000
_refine_ls_shift/su_mean 0.000
_refine_ls_structure_factor_coef Fsqd
_refine_ls_weighting_details 'calc w=1/[\s^2^(Fo^2^)+(0.0511P)^2^+0.0000P] where P=(Fo^2^+2Fc^2^)/3'
_refine_ls_weighting_scheme calc
_refine_ls_wR_factor_gt 0.0905
_refine_ls_wR_factor_ref 0.1052
_reflns_number_gt 3362
_reflns_number_total 4545
_reflns_threshold_expression >2sigma(I)
_cod_data_source_file c2dt32511j.txt
_cod_data_source_block ps350
_cod_original_sg_symbol_H-M P212121
_cod_database_code 7020929

loop_
_symmetry_equiv_pos_as_xyz
'x, y, z'
'-x+1/2, -y, z+1/2'
'x+1/2, -y+1/2, -z'
'-x, y+1/2, -z+1/2'

loop_
_atom_site_label
_atom_site_type_symbol
_atom_site_fract_x
_atom_site_fract_y
_atom_site_fract_z
_atom_site_U_iso_or_equiv
_atom_site_adp_type
_atom_site_occupancy
_atom_site_symmetry_multiplicity
_atom_site_calc_flag
_atom_site_refinement_flags
Fe Fe 0.23292(7) 0.98138(5) 0.065940(11) 0.02699(14) Uani 1 1 d .
P P 0.19385(13) 0.82971(10) 0.14769(2) 0.0268(2) Uani 1 1 d .
O O 0.1763(4) 1.1593(4) -0.02361(7) 0.0548(8) Uani 1 1 d .
C1 C 0.1733(4) 1.0013(4) 0.11658(7) 0.0267(7) Uani 1 1 d .
C2 C 0.3486(5) 1.1032(4) 0.10657(9) 0.0323(8) Uani 1 1 d .
H2 H 0.4835 1.0915 0.1145 0.039 Uiso 1 1 calc R
C3 C 0.2798(5) 1.2262(4) 0.08222(8) 0.0330(8) Uani 1 1 d .
H3 H 0.3616 1.3089 0.0718 0.040 Uiso 1 1 calc R
C4 C 0.0671(5) 1.1995(4) 0.07686(8) 0.0334(8) Uani 1 1 d .
H4 H -0.0165 1.2611 0.0622 0.040 Uiso 1 1 calc R
C5 C 0.0016(5) 1.0616(4) 0.09780(8) 0.0296(8) Uani 1 1 d .
H5 H -0.1325 1.0181 0.0990 0.035 Uiso 1 1 calc R
C6 C 0.2115(5) 0.9374(4) 0.01599(8) 0.0293(8) Uani 1 1 d .
C7 C 0.1290(6) 0.7953(4) 0.03440(8) 0.0349(9) Uani 1 1 d .
H7 H -0.0065 0.7548 0.0333 0.042 Uiso 1 1 calc R
C8 C 0.2885(5) 0.7277(4) 0.05439(8) 0.0333(8) Uani 1 1 d .
H8 H 0.2775 0.6336 0.0686 0.040 Uiso 1 1 calc R
C9 C 0.4695(5) 0.8281(4) 0.04912(9) 0.0345(9) Uani 1 1 d .
H9 H 0.5971 0.8112 0.0595 0.041 Uiso 1 1 calc R
C10 C 0.4240(5) 0.9567(4) 0.02570(8) 0.0320(8) Uani 1 1 d .
H10 H 0.5155 1.0398 0.0179 0.038 Uiso 1 1 calc R
C11 C 0.0946(7) 1.0503(5) -0.00574(9) 0.0435(10) Uani 1 1 d .
H11 H -0.0490 1.0398 -0.0062 0.052 Uiso 1 1 calc R
C12 C 0.1915(5) 0.9581(4) 0.18737(8) 0.0268(7) Uani 1 1 d .
H12 H 0.1637 0.8767 0.2055 0.032 Uiso 1 1 calc R
C13 C 0.4105(5) 1.0320(5) 0.19389(8) 0.0313(8) Uani 1 1 d .
H13A H 0.5112 0.9395 0.1937 0.038 Uiso 1 1 calc R
H13B H 0.4463 1.1119 0.1762 0.038 Uiso 1 1 calc R
C14 C 0.4191(5) 1.1246(4) 0.22771(9) 0.0336(9) Uani 1 1 d .
H14A H 0.3983 1.0418 0.2455 0.040 Uiso 1 1 calc R
H14B H 0.5553 1.1752 0.2306 0.040 Uiso 1 1 calc R
C15 C 0.2565(5) 1.2634(4) 0.23032(8) 0.0335(8) Uani 1 1 d .
H15A H 0.2853 1.3526 0.2140 0.040 Uiso 1 1 calc R
H15B H 0.2617 1.3147 0.2524 0.040 Uiso 1 1 calc R
C16 C 0.0393(5) 1.1898(5) 0.22407(9) 0.0358(9) Uani 1 1 d .
H16A H 0.0048 1.1092 0.2417 0.043 Uiso 1 1 calc R
H16B H -0.0617 1.2820 0.2246 0.043 Uiso 1 1 calc R
C17 C 0.0289(5) 1.0987(5) 0.19028(9) 0.0319(9) Uani 1 1 d .
H17A H -0.1078 1.0489 0.1874 0.038 Uiso 1 1 calc R
H17B H 0.0498 1.1819 0.1725 0.038 Uiso 1 1 calc R
C18 C -0.0712(5) 0.7353(4) 0.14705(8) 0.0277(7) Uani 1 1 d .
H18 H -0.1736 0.8283 0.1474 0.033 Uiso 1 1 calc R
C19 C -0.1044(5) 0.6201(4) 0.17772(8) 0.0316(8) Uani 1 1 d .
H19A H 0.0029 0.5329 0.1784 0.038 Uiso 1 1 calc R
H19B H -0.0930 0.6886 0.1979 0.038 Uiso 1 1 calc R
C20 C -0.3168(5) 0.5337(4) 0.17675(8) 0.0335(8) Uani 1 1 d .
H20A H -0.3290 0.4561 0.1956 0.040 Uiso 1 1 calc R
H20B H -0.4237 0.6206 0.1790 0.040 Uiso 1 1 calc R
C21 C -0.3526(5) 0.4337(4) 0.14453(9) 0.0341(9) Uani 1 1 d .
H21A H -0.2593 0.3361 0.1438 0.041 Uiso 1 1 calc R
H21B H -0.4937 0.3905 0.1442 0.041 Uiso 1 1 calc R
C22 C -0.3164(5) 0.5458(4) 0.11413(8) 0.0316(8) Uani 1 1 d .
H22A H -0.4217 0.6347 0.1133 0.038 Uiso 1 1 calc R
H22B H -0.3287 0.4767 0.0940 0.038 Uiso 1 1 calc R
C23 C -0.1008(5) 0.6293(4) 0.11519(8) 0.0292(8) Uani 1 1 d .
H23A H 0.0046 0.5406 0.1142 0.035 Uiso 1 1 calc R
H23B H -0.0837 0.7030 0.0958 0.035 Uiso 1 1 calc R

loop_
_atom_site_aniso_label
_atom_site_aniso_U_11
_atom_site_aniso_U_22
_atom_site_aniso_U_33
_atom_site_aniso_U_23
_atom_site_aniso_U_13
_atom_site_aniso_U_12
Fe 0.0340(3) 0.0225(2) 0.0244(2) -0.00302(19) 0.0012(2) -0.0007(2)
P 0.0298(5) 0.0224(4) 0.0281(5) -0.0019(4) -0.0007(4) -0.0007(3)
O 0.0614(19) 0.0556(17) 0.0476(17) 0.0151(15) 0.0056(14) 0.0095(15)
C1 0.0326(16) 0.0263(17) 0.0211(17) -0.0049(15) 0.0008(13) -0.0017(15)
C2 0.039(2) 0.0287(18) 0.029(2) -0.0055(16) -0.0004(16) -0.0082(15)
C3 0.050(2) 0.0211(15) 0.0280(19) -0.0003(13) -0.0010(18) -0.0092(17)
C4 0.046(2) 0.0263(18) 0.028(2) -0.0014(15) 0.0029(17) 0.0100(16)
C5 0.0310(18) 0.0257(19) 0.032(2) -0.0025(15) 0.0057(15) 0.0030(14)
C6 0.0377(19) 0.0292(17) 0.0211(17) -0.0043(13) -0.0025(15) 0.0029(15)
C7 0.039(2) 0.031(2) 0.035(2) -0.0117(16) -0.0003(17) -0.0027(16)
C8 0.046(2) 0.0213(15) 0.0322(18) -0.0064(13) 0.0016(17) 0.0039(16)
C9 0.035(2) 0.035(2) 0.034(2) -0.0038(17) 0.0019(16) 0.0118(17)
C10 0.0373(18) 0.0312(19) 0.0275(19) -0.0051(16) 0.0062(15) 0.0010(16)
C11 0.056(2) 0.045(2) 0.030(2) -0.0013(19) -0.0002(18) 0.007(2)
C12 0.0317(17) 0.0236(16) 0.0250(17) 0.0009(14) -0.0026(14) 0.0009(14)
C13 0.0261(16) 0.032(2) 0.036(2) 0.0018(17) -0.0028(14) 0.0036(16)
C14 0.037(2) 0.034(2) 0.030(2) -0.0044(17) -0.0057(16) -0.0067(16)
C15 0.0384(19) 0.0313(17) 0.0308(19) -0.0041(14) -0.0038(18) -0.0078(18)
C16 0.040(2) 0.035(2) 0.033(2) -0.0062(18) 0.0046(16) -0.0003(17)
C17 0.0282(19) 0.034(2) 0.033(2) -0.0053(17) -0.0011(15) -0.0025(15)
C18 0.0314(18) 0.0225(16) 0.0293(19) -0.0018(15) 0.0019(16) -0.0006(14)
C19 0.037(2) 0.0296(19) 0.028(2) 0.0023(16) -0.0045(15) -0.0043(16)
C20 0.0360(17) 0.0289(17) 0.036(2) 0.0062(16) 0.0002(14) -0.0050(15)
C21 0.0361(19) 0.0266(19) 0.040(2) -0.0002(16) -0.0018(16) -0.0093(14)
C22 0.0347(18) 0.0302(17) 0.0298(19) -0.0049(15) 0.0003(15) -0.0081(15)
C23 0.0329(19) 0.0254(18) 0.029(2) -0.0007(15) 0.0010(15) -0.0017(15)

loop_
_atom_type_symbol
_atom_type_description
_atom_type_scat_dispersion_real
_atom_type_scat_dispersion_imag
_atom_type_scat_source
C C 0.0033 0.0016 'International Tables Vol C Tables 4.2.6.8 and 6.1.1.4'
H H 0.0000 0.0000 'International Tables Vol C Tables 4.2.6.8 and 6.1.1.4'
O O 0.0106 0.0060 'International Tables Vol C Tables 4.2.6.8 and 6.1.1.4'
P P 0.1023 0.0942 'International Tables Vol C Tables 4.2.6.8 and 6.1.1.4'
Fe Fe 0.3463 0.8444 'International Tables Vol C Tables 4.2.6.8 and 6.1.1.4'

loop_
_geom_angle_atom_site_label_1
_geom_angle_atom_site_label_2
_geom_angle_atom_site_label_3
_geom_angle
C2 Fe C6 153.30(13)
C2 Fe C7 162.34(14)
C6 Fe C7 41.25(13)
C2 Fe C10 117.08(14)
C6 Fe C10 41.25(13)
C7 Fe C10 69.06(14)
C2 Fe C3 41.41(13)
C6 Fe C3 118.82(13)
C7 Fe C3 156.00(14)
C10 Fe C3 104.53(14)
C2 Fe C9 105.18(14)
C6 Fe C9 68.29(13)
C7 Fe C9 68.11(14)
C10 Fe C9 40.14(13)
C3 Fe C9 122.64(14)
C2 Fe C4 68.50(14)
C6 Fe C4 108.24(13)
C7 Fe C4 123.32(14)
C10 Fe C4 124.12(13)
C3 Fe C4 40.12(13)
C9 Fe C4 159.78(14)
C2 Fe C5 68.18(14)
C6 Fe C5 127.61(13)
C7 Fe C5 111.15(14)
C10 Fe C5 162.99(13)
C3 Fe C5 68.02(13)
C9 Fe C5 156.74(14)
C4 Fe C5 40.57(13)
C2 Fe C8 124.43(14)
C6 Fe C8 68.27(13)
C7 Fe C8 40.12(13)
C10 Fe C8 68.11(14)
C3 Fe C8 160.60(15)
C9 Fe C8 40.43(13)
C4 Fe C8 158.63(14)
C5 Fe C8 123.77(14)
C2 Fe C1 41.15(12)
C6 Fe C1 164.45(13)
C7 Fe C1 126.82(13)
C10 Fe C1 153.37(12)
C3 Fe C1 69.16(13)
C9 Fe C1 120.22(13)
C4 Fe C1 68.47(13)
C5 Fe C1 40.22(12)
C8 Fe C1 108.90(13)
C1 P C18 102.28(14)
C1 P C12 100.64(14)
C18 P C12 102.42(14)
C5 C1 C2 106.5(3)
C5 C1 P 131.2(2)
C2 C1 P 122.4(2)
C5 C1 Fe 69.60(18)
C2 C1 Fe 67.83(18)
P C1 Fe 126.67(17)
C3 C2 C1 108.3(3)
C3 C2 Fe 69.81(18)
C1 C2 Fe 71.02(18)
C3 C2 H2 125.9
C1 C2 H2 125.9
Fe C2 H2 124.9
C4 C3 C2 107.9(3)
C4 C3 Fe 70.59(19)
C2 C3 Fe 68.78(18)
C4 C3 H3 126.1
C2 C3 H3 126.1
Fe C3 H3 126.1
C3 C4 C5 108.1(3)
C3 C4 Fe 69.29(19)
C5 C4 Fe 69.87(19)
C3 C4 H4 125.9
C5 C4 H4 125.9
Fe C4 H4 126.5
C1 C5 C4 109.2(3)
C1 C5 Fe 70.19(18)
C4 C5 Fe 69.56(18)
C1 C5 H5 125.4
C4 C5 H5 125.4
Fe C5 H5 126.4
C7 C6 C10 107.3(3)
C7 C6 C11 125.7(3)
C10 C6 C11 126.7(3)
C7 C6 Fe 69.53(19)
C10 C6 Fe 69.55(18)
C11 C6 Fe 121.5(2)
C8 C7 C6 108.0(3)
C8 C7 Fe 70.92(19)
C6 C7 Fe 69.23(19)
C8 C7 H7 126.0
C6 C7 H7 126.0
Fe C7 H7 125.5
C7 C8 C9 108.1(3)
C7 C8 Fe 68.96(19)
C9 C8 Fe 69.43(17)
C7 C8 H8 125.9
C9 C8 H8 125.9
Fe C8 H8 127.3
C10 C9 C8 108.7(3)
C10 C9 Fe 69.33(19)
C8 C9 Fe 70.14(17)
C10 C9 H9 125.7
C8 C9 H9 125.7
Fe C9 H9 126.4
C9 C10 C6 107.8(3)
C9 C10 Fe 70.53(19)
C6 C10 Fe 69.20(18)
C9 C10 H10 126.1
C6 C10 H10 126.1
Fe C10 H10 125.8
O C11 C6 123.0(4)
O C11 H11 118.5
C6 C11 H11 118.5
C17 C12 C13 110.4(3)
C17 C12 P 117.0(2)
C13 C12 P 109.5(2)
C17 C12 H12 106.4
C13 C12 H12 106.4
P C12 H12 106.4
C14 C13 C12 110.9(3)
C14 C13 H13A 109.5
C12 C13 H13A 109.5
C14 C13 H13B 109.5
C12 C13 H13B 109.5
H13A C13 H13B 108.0
C15 C14 C13 111.9(3)
C15 C14 H14A 109.2
C13 C14 H14A 109.2
C15 C14 H14B 109.2
C13 C14 H14B 109.2
H14A C14 H14B 107.9
C14 C15 C16 110.8(3)
C14 C15 H15A 109.5
C16 C15 H15A 109.5
C14 C15 H15B 109.5
C16 C15 H15B 109.5
H15A C15 H15B 108.1
C17 C16 C15 111.0(3)
C17 C16 H16A 109.4
C15 C16 H16A 109.4
C17 C16 H16B 109.4
C15 C16 H16B 109.4
H16A C16 H16B 108.0
C12 C17 C16 111.8(3)
C12 C17 H17A 109.3
C16 C17 H17A 109.3
C12 C17 H17B 109.3
C16 C17 H17B 109.3
H17A C17 H17B 107.9
C23 C18 C19 109.4(3)
C23 C18 P 109.8(2)
C19 C18 P 110.4(2)
C23 C18 H18 109.1
C19 C18 H18 109.1
P C18 H18 109.1
C20 C19 C18 111.3(3)
C20 C19 H19A 109.4
C18 C19 H19A 109.4
C20 C19 H19B 109.4
C18 C19 H19B 109.4
H19A C19 H19B 108.0
C21 C20 C19 112.5(3)
C21 C20 H20A 109.1
C19 C20 H20A 109.1
C21 C20 H20B 109.1
C19 C20 H20B 109.1
H20A C20 H20B 107.8
C22 C21 C20 111.1(3)
C22 C21 H21A 109.4
C20 C21 H21A 109.4
C22 C21 H21B 109.4
C20 C21 H21B 109.4
H21A C21 H21B 108.0
C21 C22 C23 111.2(3)
C21 C22 H22A 109.4
C23 C22 H22A 109.4
C21 C22 H22B 109.4
C23 C22 H22B 109.4
H22A C22 H22B 108.0
C18 C23 C22 111.4(3)
C18 C23 H23A 109.4
C22 C23 H23A 109.4
C18 C23 H23B 109.4
C22 C23 H23B 109.4
H23A C23 H23B 108.0

loop_
_geom_bond_atom_site_label_1
_geom_bond_atom_site_label_2
_geom_bond_distance
Fe C2 2.024(3)
Fe C6 2.031(3)
Fe C7 2.035(3)
Fe C10 2.035(3)
Fe C3 2.038(3)
Fe C9 2.051(3)
Fe C4 2.055(3)
Fe C5 2.059(3)
Fe C8 2.060(3)
Fe C1 2.067(3)
P C1 1.831(3)
P C18 1.861(3)
P C12 1.875(3)
O C11 1.228(4)
C1 C5 1.418(4)
C1 C2 1.438(4)
C2 C3 1.436(5)
C2 H2 0.9300
C3 C4 1.404(5)
C3 H3 0.9300
C4 C5 1.426(4)
C4 H4 0.9300
C5 H5 0.9300
C6 C7 1.432(5)
C6 C10 1.432(5)
C6 C11 1.448(5)
C7 C8 1.405(5)
C7 H7 0.9300
C8 C9 1.421(4)
C8 H8 0.9300
C9 C10 1.403(5)
C9 H9 0.9300
C10 H10 0.9300
C11 H11 0.9300
C12 C17 1.521(4)
C12 C13 1.547(4)
C12 H12 0.9800
C13 C14 1.533(4)
C13 H13A 0.9700
C13 H13B 0.9700
C14 C15 1.510(4)
C14 H14A 0.9700
C14 H14B 0.9700
C15 C16 1.534(4)
C15 H15A 0.9700
C15 H15B 0.9700
C16 C17 1.527(4)
C16 H16A 0.9700
C16 H16B 0.9700
C17 H17A 0.9700
C17 H17B 0.9700
C18 C23 1.530(4)
C18 C19 1.535(4)
C18 H18 0.9800
C19 C20 1.527(4)
C19 H19A 0.9700
C19 H19B 0.9700
C20 C21 1.523(4)
C20 H20A 0.9700
C20 H20B 0.9700
C21 C22 1.515(4)
C21 H21A 0.9700
C21 H21B 0.9700
C22 C23 1.536(4)
C22 H22A 0.9700
C22 H22B 0.9700
C23 H23A 0.9700
C23 H23B 0.9700
